data_4505427
loop_
_publ_author_name
'Gordon-Wylie, Scott W.'
'Teplin, Eleanor'
'Morris, James C.'
'Trombley, Margaret I.'
'McCarthy, Sean M.'
'Cleaver, William M.'
'Clark, George R.'

_publ_section_title
;
 Exploring Hydrogen-Bonded Structures:&#x2009; Synthesis and X-ray
 Crystallographic Screening of a Cisoid Cyclic Dipeptide Mini-Library
;
_journal_issue 4
_journal_name_full 'Crystal Growth &amp; Design'
_journal_page_first 789
_journal_paper_doi 10.1021/cg049957u
_journal_volume 4
_journal_year 2004
_chemical_formula_moiety 'C8 H14 N2 O2'
_chemical_formula_sum 'C8 H14 N2 O2'
_chemical_formula_weight 170.21
_chemical_name_common c\a\a
_chemical_name_systematic
; 
3,3,6,6-Tetramethyl-piperazine-2,5-dione
;
_space_group_IT_number 2
_symmetry_cell_setting triclinic
_symmetry_space_group_name_Hall '-P 1'
_symmetry_space_group_name_H-M 'P -1'
_atom_sites_solution_hydrogens geom
_atom_sites_solution_primary direct
_atom_sites_solution_secondary difmap
_cell_angle_alpha 92.912(13)
_cell_angle_beta 106.965(18)
_cell_angle_gamma 116.022(19)
_cell_formula_units_Z 1
_cell_length_a 5.6526(11)
_cell_length_b 5.8755(10)
_cell_length_c 8.049(2)
_cell_measurement_reflns_used 21
_cell_measurement_temperature 296(2)
_cell_measurement_theta_max 12.48
_cell_measurement_theta_min 4.22
_cell_volume 224.74(10)
_computing_cell_refinement 'Bruker XSCANS'
_computing_data_collection 'Bruker XSCANS'
_computing_data_reduction 'Bruker SHELXTL'
_computing_molecular_graphics 'Bruker SHELXTL'
_computing_publication_material 'Bruker SHELXTL'
_computing_structure_refinement 'SHELXL-97 (Sheldrick, 1997)'
_computing_structure_solution 'SHELXS-97 (Sheldrick, 1990)'
_diffrn_ambient_temperature 296(2)
_diffrn_measured_fraction_theta_full 0.994
_diffrn_measured_fraction_theta_max 0.994
_diffrn_measurement_device_type 'Bruker P4'
_diffrn_measurement_method '2\q/\w scans'
_diffrn_radiation_monochromator graphite
_diffrn_radiation_source 'fine-focus sealed tube'
_diffrn_radiation_type MoK\a
_diffrn_radiation_wavelength 0.71073
_diffrn_reflns_av_R_equivalents 0.0501
_diffrn_reflns_av_sigmaI/netI 0.0434
_diffrn_reflns_limit_h_max 6
_diffrn_reflns_limit_h_min -1
_diffrn_reflns_limit_k_max 6
_diffrn_reflns_limit_k_min -6
_diffrn_reflns_limit_l_max 9
_diffrn_reflns_limit_l_min -9
_diffrn_reflns_number 1037
_diffrn_reflns_theta_full 24.97
_diffrn_reflns_theta_max 24.97
_diffrn_reflns_theta_min 2.70
_diffrn_standards_decay_% 4.80
_diffrn_standards_interval_count 97
_diffrn_standards_number 3
_exptl_absorpt_coefficient_mu 0.091
_exptl_absorpt_correction_type none
_exptl_crystal_colour colorless
_exptl_crystal_density_diffrn 1.258
_exptl_crystal_density_meas 0
_exptl_crystal_density_method 'not measured'
_exptl_crystal_description rectangular
_exptl_crystal_F_000 92
_exptl_crystal_size_max 0.60
_exptl_crystal_size_mid 0.20
_exptl_crystal_size_min 0.10
_refine_diff_density_max 0.373
_refine_diff_density_min -0.208
_refine_diff_density_rms 0.051
_refine_ls_extinction_coef 0.33(8)
_refine_ls_extinction_expression Fc^*^=kFc[1+0.001xFc^2^\l^3^/sin(2\q)]^-1/4^
_refine_ls_extinction_method SHELXL
_refine_ls_goodness_of_fit_ref 1.096
_refine_ls_hydrogen_treatment mixed
_refine_ls_matrix_type full
_refine_ls_number_parameters 58
_refine_ls_number_reflns 780
_refine_ls_number_restraints 0
_refine_ls_restrained_S_all 1.096
_refine_ls_R_factor_all 0.0515
_refine_ls_R_factor_gt 0.0461
_refine_ls_shift/su_max 0.004
_refine_ls_shift/su_mean 0.001
_refine_ls_structure_factor_coef Fsqd
_refine_ls_weighting_details
;
calc w=1/[\s^2^(Fo^2^)+(0.0877P)^2^+0.0236P] where P=(Fo^2^+2Fc^2^)/3
;
_refine_ls_weighting_scheme calc
_refine_ls_wR_factor_gt 0.1295
_refine_ls_wR_factor_ref 0.1367
_reflns_number_gt 682
_reflns_number_total 780
_reflns_threshold_expression >2sigma(I)
_cod_data_source_file cg049957usi20040504_035302.cif
_cod_data_source_block swg0201b
_cod_depositor_comments
;
The following automatic conversions were performed:

'_symmetry_cell_setting' value 'Triclinic' changed to 'triclinic'
according to /home/saulius/struct/CIF-dictionaries/cif_core.dic
dictionary named 'cif_core.dic' version 2.4.1 from 2010-06-29.

Automatic conversion script
Id: cif_fix_values 1715 2011-07-08 13:25:40Z adriana 
;
_cod_original_cell_volume 224.75(8)
_cod_original_sg_symbol_H-M P-1
_cod_database_code 4505427

loop_
_symmetry_equiv_pos_as_xyz
'x, y, z'
'-x, -y, -z'

loop_
_atom_site_label
_atom_site_type_symbol
_atom_site_fract_x
_atom_site_fract_y
_atom_site_fract_z
_atom_site_U_iso_or_equiv
_atom_site_adp_type
_atom_site_occupancy
_atom_site_symmetry_multiplicity
_atom_site_calc_flag
_atom_site_refinement_flags
O1 O 0.3151(2) 0.2363(2) -0.19304(16) 0.0483(5) Uani 1 1 d .
N1 N 0.2212(2) 0.2417(2) 0.05902(16) 0.0357(5) Uani 1 1 d .
H1 H 0.3572 0.3976 0.0960 0.043 Uiso 1 1 calc R
C1 C 0.0806(3) 0.1396(2) 0.18444(18) 0.0298(5) Uani 1 1 d .
C2 C 0.1706(3) 0.1296(3) -0.10386(19) 0.0315(4) Uani 1 1 d .
C3 C -0.0201(4) 0.3229(3) 0.2399(3) 0.0528(6) Uani 1 1 d .
H3A H 0.1350 0.4951 0.2835 0.079 Uiso 1 1 calc R
H3B H -0.0955 0.2674 0.3318 0.079 Uiso 1 1 calc R
H3C H -0.1633 0.3217 0.1394 0.079 Uiso 1 1 calc R
C4 C 0.2897(3) 0.1193(3) 0.3452(2) 0.0474(5) Uani 1 1 d .
H4A H 0.3461 -0.0012 0.3084 0.071 Uiso 1 1 calc R
H4B H 0.2028 0.0600 0.4317 0.071 Uiso 1 1 calc R
H4C H 0.4518 0.2863 0.3965 0.071 Uiso 1 1 calc R

loop_
_atom_site_aniso_label
_atom_site_aniso_U_11
_atom_site_aniso_U_22
_atom_site_aniso_U_33
_atom_site_aniso_U_23
_atom_site_aniso_U_13
_atom_site_aniso_U_12
O1 0.0443(7) 0.0383(7) 0.0418(7) 0.0035(5) 0.0257(6) -0.0039(5)
N1 0.0297(7) 0.0258(7) 0.0334(8) 0.0012(5) 0.0129(5) -0.0029(5)
C1 0.0251(7) 0.0278(8) 0.0311(8) 0.0045(6) 0.0123(6) 0.0066(6)
C2 0.0270(7) 0.0291(8) 0.0328(8) 0.0078(6) 0.0129(6) 0.0069(6)
C3 0.0476(10) 0.0367(9) 0.0781(13) 0.0069(8) 0.0345(9) 0.0160(8)
C4 0.0347(8) 0.0529(10) 0.0369(9) 0.0107(7) 0.0067(7) 0.0094(7)

loop_
_atom_type_symbol
_atom_type_description
_atom_type_scat_dispersion_real
_atom_type_scat_dispersion_imag
_atom_type_scat_source
C C 0.0033 0.0016 'International Tables Vol C Tables 4.2.6.8 and 6.1.1.4'
H H 0.0000 0.0000 'International Tables Vol C Tables 4.2.6.8 and 6.1.1.4'
N N 0.0061 0.0033 'International Tables Vol C Tables 4.2.6.8 and 6.1.1.4'
O O 0.0106 0.0060 'International Tables Vol C Tables 4.2.6.8 and 6.1.1.4'

loop_
_geom_angle_atom_site_label_1
_geom_angle_atom_site_label_2
_geom_angle_atom_site_label_3
_geom_angle
_geom_angle_site_symmetry_1
_geom_angle_site_symmetry_3
C2 N1 C1 129.57(11) . .
C2 N1 H1 115.2 . .
C1 N1 H1 115.2 . .
N1 C1 C3 108.75(12) . .
N1 C1 C2 111.83(12) . 2
C3 C1 C2 109.11(12) . 2
N1 C1 C4 108.47(11) . .
C3 C1 C4 110.62(14) . .
C2 C1 C4 108.07(12) 2 .
O1 C2 N1 122.57(13) . .
O1 C2 C1 118.94(13) . 2
N1 C2 C1 118.48(12) . 2
C1 C3 H3A 109.5 . .
C1 C3 H3B 109.5 . .
H3A C3 H3B 109.5 . .
C1 C3 H3C 109.5 . .
H3A C3 H3C 109.5 . .
H3B C3 H3C 109.5 . .
C1 C4 H4A 109.5 . .
C1 C4 H4B 109.5 . .
H4A C4 H4B 109.5 . .
C1 C4 H4C 109.5 . .
H4A C4 H4C 109.5 . .
H4B C4 H4C 109.5 . .

loop_
_geom_bond_atom_site_label_1
_geom_bond_atom_site_label_2
_geom_bond_distance
_geom_bond_site_symmetry_2
O1 C2 1.2305(18) .
N1 C2 1.327(2) .
N1 C1 1.4569(17) .
N1 H1 0.8600 .
C1 C3 1.523(2) .
C1 C2 1.525(2) 2
C1 C4 1.527(2) .
C2 C1 1.525(2) 2
C3 H3A 0.9600 .
C3 H3B 0.9600 .
C3 H3C 0.9600 .
C4 H4A 0.9600 .
C4 H4B 0.9600 .
C4 H4C 0.9600 .
